data_2006188
loop_
_publ_author_name
'Belsky, Vitaly K.'
'Kokunova, Vera N.'

_publ_contact_author
;
      Prof. Vitaly K. Belsky
      L.Karpov Institute of Physical Chemistry
      10 Vorontsovo pole
      103064 Moscow
      Russia
;
_publ_section_title
;
 Pentaamminechlorocobalt(III) Hydroxotetranitronitrosylruthenate(III)
;
_journal_issue 6
_journal_name_full 'Acta Crystallographica Section C'
_journal_page_first 659
_journal_page_last 661
_journal_paper_doi 10.1107/S0108270196014631
_journal_volume 53
_journal_year 1997
_chemical_formula_iupac '[Co Cl(N H3)5 ]  [Ru (N O) (N O2)4 (O H)] '
_chemical_formula_structural 'H16 Cl Co N10 O10 Ru'
_chemical_formula_sum 'Cl Co H16 N10 O10 Ru'
_chemical_formula_weight 511.68
_chemical_name_systematic
;
[Chloro-penta(ammine)]cobalt(III) [(hydroxy)(nitroso)tetra(nitro)]ruthenoate
;
_space_group_IT_number 14
_symmetry_cell_setting monoclinic
_symmetry_space_group_name_Hall '-P 2ybc'
_symmetry_space_group_name_H-M 'P 1 21/c 1'
_cell_angle_alpha 90.00
_cell_angle_beta 94.80(3)
_cell_angle_gamma 90.00
_cell_formula_units_Z 4
_cell_length_a 6.1070(10)
_cell_length_b 17.653(4)
_cell_length_c 14.448(3)
_cell_measurement_reflns_used 12
_cell_measurement_temperature 293(2)
_cell_measurement_theta_max 12.5
_cell_measurement_theta_min 10
_cell_volume 1552.1(5)
_computing_structure_refinement 'SHELXL-93 (Sheldrick, 1993)'
_computing_structure_solution 'SHELXS-86 (Sheldrick, 1990)'
_diffrn_ambient_temperature 293(2)
_diffrn_measurement_device 'Nicolet P3'
_diffrn_measurement_method \q-2\q
_diffrn_radiation_monochromator 'Nb filter'
_diffrn_radiation_source 'fine-focus sealed tube'
_diffrn_radiation_type 'Mo K\a'
_diffrn_radiation_wavelength 0.71069
_diffrn_reflns_av_R_equivalents 0.0000
_diffrn_reflns_av_sigmaI/netI 0.0136
_diffrn_reflns_limit_h_max 0
_diffrn_reflns_limit_h_min -7
_diffrn_reflns_limit_k_max 0
_diffrn_reflns_limit_k_min -20
_diffrn_reflns_limit_l_max 17
_diffrn_reflns_limit_l_min -17
_diffrn_reflns_number 2313
_diffrn_reflns_theta_max 25.06
_diffrn_reflns_theta_min 2.31
_diffrn_standards_decay_% 0.4
_diffrn_standards_interval_count 100
_diffrn_standards_number 3
_exptl_absorpt_coefficient_mu 2.283
_exptl_absorpt_correction_T_max 0.694
_exptl_absorpt_correction_T_min 0.640
_exptl_absorpt_correction_type 'numerical (SHELXTL; Sheldrick, 1981)'
_exptl_crystal_colour crimson
_exptl_crystal_density_diffrn 2.190
_exptl_crystal_density_meas ?
_exptl_crystal_description rod
_exptl_crystal_F_000 1016
_exptl_crystal_size_max 0.44
_exptl_crystal_size_mid 0.16
_exptl_crystal_size_min 0.16
_refine_diff_density_max 0.556
_refine_diff_density_min -0.362
_refine_ls_extinction_coef 0.0044(4)
_refine_ls_extinction_method SHELXL
_refine_ls_goodness_of_fit_all 1.088
_refine_ls_goodness_of_fit_obs 1.088
_refine_ls_hydrogen_treatment refall
_refine_ls_matrix_type full
_refine_ls_number_parameters 273
_refine_ls_number_reflns 2303
_refine_ls_number_restraints 0
_refine_ls_restrained_S_all 1.088
_refine_ls_restrained_S_obs 1.088
_refine_ls_R_factor_all 0.0198
_refine_ls_R_factor_obs .0198
_refine_ls_shift/esd_max 0.275
_refine_ls_shift/esd_mean 0.012
_refine_ls_structure_factor_coef Fsqd
_refine_ls_weighting_details 'w=1/[\s^2^(Fo^2^)+(0.0349P)^2^+1.6445P] where P=(Fo^2^+2Fc^2^)/3'
_refine_ls_weighting_scheme calc
_refine_ls_wR_factor_all 0.0557
_refine_ls_wR_factor_obs .0557
_reflns_number_observed 2303
_reflns_number_total 2313
_reflns_observed_criterion >2sigma(I)
_cod_data_source_file br1156.cif
_cod_data_source_block global
_cod_depositor_comments
;
The following automatic conversions were performed:
'_symmetry_cell_setting' value 'Monoclinic' changed to 'monoclinic'
according to '/home/saulius/struct/CIF-dictionaries/cif_core.dic'
dictionary named 'cif_core.dic' version 2.4.1 from 2010-06-29.

Automatic conversion script
Id: cif_fix_enum 1527 2010-12-29 10:47:43Z saulius 

The following automatic conversions were performed:

'_symmetry_cell_setting' value 'Monoclinic' changed to 'monoclinic'
according to /home/saulius/struct/CIF-dictionaries/cif_core.dic
dictionary named 'cif_core.dic' version 2.4.1 from 2010-06-29.

Automatic conversion script
Id: cif_fix_values 1715 2011-07-08 13:25:40Z adriana 

The following automatic conversions were performed:

'_exptl_crystal_density_meas' value 'not measured' was changed to '?'
- the value is perceived as not measured.

Automatic conversion script
Id: cif_fix_values 3008 2015-01-20 13:52:24Z robertas 

The following automatic conversions were performed:

'_refine_ls_weighting_scheme' value 'calc
w=1/[\s^2^(Fo^2^)+(0.0349P)^2^+1.6445P] where P=(Fo^2^+2Fc^2^)/3' was
changed to 'calc'. New tag '_refine_ls_weighting_details' was
created. The value of the new tag was set to
'w=1/[\s^2^(Fo^2^)+(0.0349P)^2^+1.6445P] where P=(Fo^2^+2Fc^2^)/3'.

Automatic conversion script
Id: cif_fix_values 3143 2015-03-26 13:38:13Z robertas 
;
_cod_original_sg_symbol_H-M 'P 21/c'
_cod_database_code 2006188

loop_
_symmetry_equiv_pos_as_xyz
'x, y, z'
'-x, y+1/2, -z+1/2'
'-x, -y, -z'
'x, -y-1/2, z-1/2'

loop_
_atom_site_aniso_label
_atom_site_aniso_U_11
_atom_site_aniso_U_22
_atom_site_aniso_U_33
_atom_site_aniso_U_12
_atom_site_aniso_U_13
_atom_site_aniso_U_23
Ru .02612(15) .01579(14) .02342(14) -.00047(9) .00570(9) -.00083(9)
Co .0227(2) .0177(2) .0209(2) .00073(15) .0041(2) -.00087(15)
Cl .0296(4) .0423(5) .0401(4) -.0063(3) .0002(3) -.0051(4)
O1 .097(3) .060(2) .047(2) .004(2) .039(2) .0002(14)
O2 .052(2) .0376(14) .063(2) .0038(12) .0213(14) -.0164(13)
O3 .0473(15) .0451(15) .058(2) -.0192(12) -.0057(13) -.0132(13)
O4 .057(2) .059(2) .085(2) -.0152(15) -.015(2) .038(2)
O5 .074(2) .110(3) .060(2) -.016(2) .040(2) -.014(2)
O6 .112(3) .043(2) .052(2) .007(2) .030(2) -.0210(14)
O7 .047(2) .0446(15) .066(2) -.0209(13) .0020(14) -.0076(13)
O8 .087(2) .0271(13) .054(2) -.0080(13) -.0029(15) .0149(12)
O9 .057(2) .066(2) .056(2) .0148(15) -.0156(15) .0138(15)
O10 .0277(13) .0272(12) .0369(13) -.0002(11) .0008(10) .0059(10)
N1 .0315(14) .0325(15) .0315(14) -.0038(11) .0069(11) -.0104(12)
N2 .0320(15) .0287(14) .055(2) .0022(12) .0111(14) .0040(14)
N3 .040(2) .037(2) .0276(14) .0112(13) .0073(12) .0035(12)
N4 .050(2) .0250(13) .0262(14) -.0074(13) .0073(12) -.0051(11)
N5 .0348(14) .0268(13) .0312(14) .0015(11) .0043(12) -.0012(11)
N6 .034(2) .0248(14) .0261(14) .0034(13) .0068(12) -.0001(12)
N7 .041(2) .0246(14) .030(2) .0059(12) .0071(14) .0010(12)
N8 .038(2) .0231(13) .030(2) .0030(12) .0123(14) -.0021(12)
N9 .031(2) .038(2) .030(2) -.0048(13) .0000(13) .0010(14)
N10 .032(2) .0250(14) .0289(14) .0001(12) .0082(12) .0013(11)

loop_
_atom_site_label
_atom_site_fract_x
_atom_site_fract_y
_atom_site_fract_z
_atom_site_U_iso_or_equiv
_atom_site_thermal_displace_type
_atom_site_calc_flag
_atom_site_refinement_flags
_atom_site_occupancy
_atom_site_disorder_group
_atom_site_type_symbol
Ru .06629(4) .226950(10) .02983(2) .02157(10) Uani d . 1 . Ru
Co .64196(6) .00207(2) .73118(3) .02032(12) Uani d . 1 . Co
Cl .31211(13) -.03541(5) .66280(6) .0375(2) Uani d . 1 . Cl
O1 .2883(6) .2246(2) -.1392(2) .0662(9) Uani d . 1 . O
O2 .2757(4) .11454(14) -.0796(2) .0498(7) Uani d . 1 . O
O3 -.2287(5) .10526(15) -.0342(2) .0507(7) Uani d . 1 . O
O4 -.0791(5) .0839(2) .1014(2) .0682(9) Uani d . 1 . O
O5 -.2240(6) .2382(2) .1814(2) .0795(11) Uani d . 1 . O
O6 -.0076(6) .3297(2) .1800(2) .0678(9) Uani d . 1 . O
O7 .4442(5) .3281(2) .0516(2) .0529(7) Uani d . 1 . O
O8 .1589(5) .38411(14) -.0103(2) .0564(8) Uani d . 1 . O
O9 -.2640(5) .2870(2) -.1063(2) .0608(8) Uani d . 1 . O
O10 .2959(4) .18489(13) .1151(2) .0307(5) Uani d . 1 . O
N1 .2330(4) .1826(2) -.0775(2) .0316(6) Uani d . 1 . N
N2 -.1023(5) .1249(2) .0350(2) .0380(7) Uani d . 1 . N
N3 -.0751(5) .2696(2) .1472(2) .0345(6) Uani d . 1 . N
N4 .2486(5) .32628(15) .0235(2) .0335(6) Uani d . 1 . N
N5 -.1403(5) .26309(14) -.0512(2) .0308(6) Uani d . 1 . N
N6 .7278(5) .0297(2) .6066(2) .0279(6) Uani d . 1 . N
N7 .7607(5) -.1003(2) .7158(2) .0316(6) Uani d . 1 . N
N8 .5251(5) .1041(2) .7456(2) .0298(6) Uani d . 1 . N
N9 .9236(5) .0367(2) .7874(2) .0332(6) Uani d . 1 . N
N10 .5544(5) -.0264(2) .8542(2) .0283(6) Uani d . 1 . N
H10 .392(7) .204(2) .115(3) .035(12) Uiso d . 1 . H
H61 .850(8) .048(2) .601(3) .047(12) Uiso d . 1 . H
H62 .643(6) .057(2) .579(3) .033(11) Uiso d . 1 . H
H63 .732(6) -.009(2) .574(3) .035(10) Uiso d . 1 . H
H71 .769(8) -.127(3) .768(4) .071(15) Uiso d . 1 . H
H72 .667(8) -.121(3) .677(3) .053(13) Uiso d . 1 . H
H73 .895(8) -.101(3) .696(3) .066(14) Uiso d . 1 . H
H81 .618(8) .136(3) .729(3) .058(13) Uiso d . 1 . H
H82 .421(9) .107(3) .702(4) .072(16) Uiso d . 1 . H
H83 .482(6) .114(2) .796(3) .035(10) Uiso d . 1 . H
H91 1.041(10) .017(3) .765(4) .088(19) Uiso d . 1 . H
H92 .950(8) .026(3) .838(4) .055(15) Uiso d . 1 . H
H93 .960(8) .086(3) .778(3) .072(15) Uiso d . 1 . H
H101 .614(7) -.066(3) .872(3) .049(12) Uiso d . 1 . H
H102 .598(8) .008(3) .898(4) .068(15) Uiso d . 1 . H
H103 .423(9) -.033(3) .854(3) .062(15) Uiso d . 1 . H

loop_
_atom_type_symbol
_atom_type_description
_atom_type_scat_dispersion_real
_atom_type_scat_dispersion_imag
_atom_type_scat_source
N N 0.0061 0.0033 'International Tables Vol C Tables 4.2.6.8 and 6.1.1.4'
H H 0.0000 0.0000 'International Tables Vol C Tables 4.2.6.8 and 6.1.1.4'
O O 0.0106 0.0060 'International Tables Vol C Tables 4.2.6.8 and 6.1.1.4'
Cl Cl 0.1484 0.1585 'International Tables Vol C Tables 4.2.6.8 and 6.1.1.4'
Co Co 0.3494 0.9721 'International Tables Vol C Tables 4.2.6.8 and 6.1.1.4'
Ru Ru -1.2594 0.8363 'International Tables Vol C Tables 4.2.6.8 and 6.1.1.4'

loop_
_geom_angle_atom_site_label_1
_geom_angle_atom_site_label_2
_geom_angle_atom_site_label_3
_geom_angle
N5 Ru O10 177.88(11)
N5 Ru N1 90.50(12)
O10 Ru N1 87.48(11)
N5 Ru N2 90.49(12)
O10 Ru N2 88.81(11)
N1 Ru N2 88.59(11)
N5 Ru N4 91.24(12)
O10 Ru N4 89.39(11)
N1 Ru N4 89.26(10)
N2 Ru N4 177.26(11)
N5 Ru N3 94.95(12)
O10 Ru N3 87.07(11)
N1 Ru N3 174.43(11)
N2 Ru N3 92.48(12)
N4 Ru N3 89.50(11)
N9 Co N8 89.07(14)
N9 Co N10 90.04(14)
N8 Co N10 90.58(13)
N9 Co N7 90.82(14)
N8 Co N7 179.54(12)
N10 Co N7 89.87(13)
N9 Co N6 90.59(14)
N8 Co N6 89.79(13)
N10 Co N6 179.27(13)
N7 Co N6 89.76(13)
N9 Co Cl 178.36(10)
N8 Co Cl 89.80(10)
N10 Co Cl 91.17(10)
N7 Co Cl 90.30(11)
N6 Co Cl 88.21(10)
O1 N1 O2 119.9(3)
O1 N1 Ru 119.8(2)
O2 N1 Ru 120.3(2)
O4 N2 O3 119.5(3)
O4 N2 Ru 121.7(3)
O3 N2 Ru 118.8(2)
O5 N3 O6 118.9(3)
O5 N3 Ru 122.7(3)
O6 N3 Ru 118.4(2)
O7 N4 O8 119.6(3)
O7 N4 Ru 121.0(2)
O8 N4 Ru 119.4(2)
O9 N5 Ru 176.2(3)

loop_
_geom_bond_atom_site_label_1
_geom_bond_atom_site_label_2
_geom_bond_site_symmetry_2
_geom_bond_distance
_geom_bond_publ_flag
Ru N5 . 1.767(3) yes
Ru O10 . 1.935(2) yes
Ru N1 . 2.078(3) yes
Ru N2 . 2.080(3) yes
Ru N4 . 2.083(3) yes
Ru N3 . 2.105(3) yes
Co N9 . 1.939(3) yes
Co N8 . 1.955(3) yes
Co N10 . 1.964(3) yes
Co N7 . 1.967(3) yes
Co N6 . 1.978(3) yes
Co Cl . 2.2668(10) yes
O1 N1 . 1.228(4) yes
O2 N1 . 1.231(4) yes
O3 N2 . 1.260(4) yes
O4 N2 . 1.200(4) yes
O5 N3 . 1.205(4) yes
O6 N3 . 1.220(4) yes
O7 N4 . 1.229(4) yes
O8 N4 . 1.239(4) yes
O9 N5 . 1.132(4) yes
